data_4309618
loop_
_publ_author_name
'Richard D. Adams'
'Burjor Captain'
'Lei Zhu'

_publ_section_title
;
Synthesis of PtRu5(CO)14(PBut3)(\m-H)2(\m6-C) and Its Reactions with
Pt(PBut3)2, HGePh3, and HSnPh3
;
_journal_name_full 'Inorganic Chemistry'
_journal_page_first 6623
_journal_page_last 6631
_journal_paper_doi 10.1021/ic051007q
_journal_volume 44
_journal_year 2005
_chemical_formula_sum 'C43 H66 O15 P2 Pt2 Ru5'
_chemical_formula_weight 1780.43
_chemical_name_systematic
; 
 ? 
;
_space_group_IT_number 2
_symmetry_cell_setting triclinic
_symmetry_space_group_name_Hall '-P 1'
_symmetry_space_group_name_H-M 'P -1'
_atom_sites_solution_hydrogens geom
_atom_sites_solution_primary direct
_atom_sites_solution_secondary difmap
_audit_creation_method SHELXL-97
_cell_angle_alpha 77.7360(10)
_cell_angle_beta 81.3990(10)
_cell_angle_gamma 83.6900(10)
_cell_formula_units_Z 2
_cell_length_a 12.9564(6)
_cell_length_b 14.6621(7)
_cell_length_c 14.7665(7)
_cell_measurement_reflns_used 7528
_cell_measurement_temperature 100(2)
_cell_measurement_theta_max 28.31
_cell_measurement_theta_min 2.21
_cell_volume 2701.4(2)
_computing_cell_refinement 'SAINT+  V6.2 (Bruker, 2001)'
_computing_data_collection 'SMART V5.625 (Bruker, 2001)'
_computing_data_reduction 'SAINT+  V6.2'
_computing_molecular_graphics 'SHELXTL V6.1 (Sheldrick, 1997)'
_computing_publication_material 'SHELXTL V6.1'
_computing_structure_refinement 'SHELXL-97 (Sheldrick, 1997)'
_computing_structure_solution 'SHELXS-97 (Sheldrick, 1990)'
_diffrn_ambient_temperature 100(2)
_diffrn_measured_fraction_theta_full 0.991
_diffrn_measured_fraction_theta_max 0.991
_diffrn_measurement_device_type 'Bruker SMART APEX CCD diffractometer'
_diffrn_measurement_method 'omega scans'
_diffrn_radiation_monochromator graphite
_diffrn_radiation_source 'fine-focus sealed tube'
_diffrn_radiation_type MoK\a
_diffrn_radiation_wavelength 0.71073
_diffrn_reflns_av_R_equivalents 0.0334
_diffrn_reflns_av_sigmaI/netI 0.0519
_diffrn_reflns_limit_h_max 17
_diffrn_reflns_limit_h_min -17
_diffrn_reflns_limit_k_max 19
_diffrn_reflns_limit_k_min -19
_diffrn_reflns_limit_l_max 19
_diffrn_reflns_limit_l_min -19
_diffrn_reflns_number 28882
_diffrn_reflns_theta_full 28.33
_diffrn_reflns_theta_max 28.33
_diffrn_reflns_theta_min 1.42
_diffrn_standards_decay_% <1
_exptl_absorpt_coefficient_mu 6.637
_exptl_absorpt_correction_T_max 1.000
_exptl_absorpt_correction_T_min 0.681
_exptl_absorpt_correction_type SADBS
_exptl_absorpt_process_details '(SADABS, Bruker, 1997)'
_exptl_crystal_colour dark
_exptl_crystal_density_diffrn 2.189
_exptl_crystal_density_method 'not measured'
_exptl_crystal_description block
_exptl_crystal_F_000 1700
_exptl_crystal_size_max 0.20
_exptl_crystal_size_mid 0.05
_exptl_crystal_size_min 0.05
_refine_diff_density_max 1.493
_refine_diff_density_min -1.362
_refine_diff_density_rms 0.189
_refine_ls_extinction_method none
_refine_ls_goodness_of_fit_ref 1.117
_refine_ls_hydrogen_treatment mixed
_refine_ls_matrix_type full
_refine_ls_number_parameters 632
_refine_ls_number_reflns 13380
_refine_ls_number_restraints 0
_refine_ls_restrained_S_all 1.117
_refine_ls_R_factor_all 0.0474
_refine_ls_R_factor_gt 0.0389
_refine_ls_shift/su_max 0.008
_refine_ls_shift/su_mean 0.000
_refine_ls_structure_factor_coef Fsqd
_refine_ls_weighting_details 'calc w=1/[\s^2^(Fo^2^)+(0.0225P)^2^+0.0000P] where P=(Fo^2^+2Fc^2^)/3'
_refine_ls_weighting_scheme calc
_refine_ls_wR_factor_gt 0.0682
_refine_ls_wR_factor_ref 0.0706
_reflns_number_gt 11745
_reflns_number_total 13380
_reflns_threshold_expression >2sigma(I)
_cod_data_source_file ic051007qsi20050621_100257_2.cif
_cod_data_source_block zlpt2p2s
_cod_depositor_comments
;
The following automatic conversions were performed:
'_symmetry_cell_setting' value 'Triclinic' changed to 'triclinic'
according to '/home/saulius/struct/CIF-dictionaries/cif_core.dic'
dictionary named 'cif_core.dic' version 2.4.1 from 2010-06-29.

Automatic conversion script
Id: cif_fix_enum 1527 2010-12-29 10:47:43Z saulius 
;
_cod_database_code 4309618

loop_
_symmetry_equiv_pos_as_xyz
'x, y, z'
'-x, -y, -z'

loop_
_atom_site_label
_atom_site_type_symbol
_atom_site_fract_x
_atom_site_fract_y
_atom_site_fract_z
_atom_site_U_iso_or_equiv
_atom_site_adp_type
_atom_site_occupancy
_atom_site_symmetry_multiplicity
_atom_site_calc_flag
_atom_site_refinement_flags
_atom_site_disorder_assembly
_atom_site_disorder_group
Pt1 Pt 0.838704(15) 0.777108(14) 0.776333(14) 0.01005(5) Uani 1 1 d . . .
Pt2 Pt 0.726862(15) 0.520726(14) 0.710499(14) 0.01068(5) Uani 1 1 d . . .
Ru1 Ru 0.68784(3) 0.89361(3) 0.63843(3) 0.01132(9) Uani 1 1 d . . .
Ru2 Ru 0.62622(3) 0.83784(3) 0.84073(3) 0.01084(9) Uani 1 1 d . . .
Ru3 Ru 0.67920(3) 0.64518(3) 0.83489(3) 0.01110(9) Uani 1 1 d . . .
Ru4 Ru 0.76957(3) 0.70355(3) 0.63350(3) 0.00978(8) Uani 1 1 d . . .
Ru5 Ru 0.54830(3) 0.75758(3) 0.70572(3) 0.01200(9) Uani 1 1 d . . .
P1 P 1.00546(10) 0.78791(10) 0.81307(10) 0.0132(3) Uani 1 1 d . . .
P2 P 0.70100(10) 0.37382(9) 0.68315(9) 0.0116(3) Uani 1 1 d . . .
O11 O 0.8633(3) 1.0245(3) 0.5991(3) 0.0231(9) Uani 1 1 d . . .
O12 O 0.6736(3) 0.9260(3) 0.4299(3) 0.0239(9) Uani 1 1 d . . .
O13 O 0.5270(3) 1.0552(3) 0.6632(3) 0.0253(10) Uani 1 1 d . . .
O21 O 0.5461(3) 0.7799(3) 1.0458(3) 0.0296(10) Uani 1 1 d . . .
O22 O 0.5973(3) 1.0386(3) 0.8692(3) 0.0266(10) Uani 1 1 d . . .
O23 O 0.3904(3) 0.8446(3) 0.8427(3) 0.0276(10) Uani 1 1 d . . .
O31 O 0.7516(3) 0.6266(3) 1.0241(3) 0.0244(9) Uani 1 1 d . . .
O32 O 0.4688(3) 0.5862(3) 0.9327(3) 0.0272(10) Uani 1 1 d . . .
O33 O 0.7935(4) 0.4533(3) 0.8946(3) 0.0288(10) Uani 1 1 d . . .
O41 O 0.9086(3) 0.7940(3) 0.4599(3) 0.0217(9) Uani 1 1 d . . .
O42 O 0.6186(3) 0.6780(3) 0.5036(3) 0.0222(9) Uani 1 1 d . . .
O43 O 0.9385(3) 0.5406(3) 0.6142(3) 0.0220(9) Uani 1 1 d . . .
O51 O 0.4308(3) 0.8755(3) 0.5536(3) 0.0238(9) Uani 1 1 d . . .
O52 O 0.3859(3) 0.6166(3) 0.7275(3) 0.0234(9) Uani 1 1 d . . .
O1S O 0.7563(3) 0.7866(3) 0.1946(3) 0.0330(11) Uani 1 1 d . . .
C1 C 0.6970(4) 0.7700(3) 0.7381(3) 0.0120(10) Uani 1 1 d . . .
C11 C 0.8034(4) 0.9695(4) 0.6199(4) 0.0158(11) Uani 1 1 d . . .
C12 C 0.6790(4) 0.9137(4) 0.5078(4) 0.0168(11) Uani 1 1 d . . .
C13 C 0.5874(4) 0.9949(4) 0.6551(4) 0.0171(11) Uani 1 1 d . . .
C21 C 0.5784(4) 0.8014(4) 0.9692(4) 0.0159(11) Uani 1 1 d . . .
C22 C 0.6068(4) 0.9640(4) 0.8566(4) 0.0157(11) Uani 1 1 d . . .
C23 C 0.4765(4) 0.8246(4) 0.8099(4) 0.0164(11) Uani 1 1 d . . .
C31 C 0.7271(4) 0.6378(4) 0.9518(4) 0.0166(11) Uani 1 1 d . . .
C32 C 0.5475(4) 0.6067(4) 0.8925(4) 0.0192(12) Uani 1 1 d . . .
C33 C 0.7484(5) 0.5126(4) 0.8462(4) 0.0197(12) Uani 1 1 d . . .
C41 C 0.8557(4) 0.7618(4) 0.5243(4) 0.0170(11) Uani 1 1 d . . .
C42 C 0.6656(4) 0.6881(4) 0.5604(4) 0.0164(11) Uani 1 1 d . . .
C43 C 0.8553(4) 0.5757(4) 0.6333(4) 0.0142(11) Uani 1 1 d . . .
C51 C 0.4772(4) 0.8331(4) 0.6115(4) 0.0158(11) Uani 1 1 d . . .
C52 C 0.4486(4) 0.6673(4) 0.7228(4) 0.0148(11) Uani 1 1 d . . .
C61 C 1.0748(4) 0.6648(4) 0.8354(4) 0.0161(11) Uani 1 1 d . . .
C62 C 1.1724(4) 0.6535(4) 0.8869(4) 0.0232(13) Uani 1 1 d . . .
H62A H 1.2072 0.5905 0.8882 0.035 Uiso 1 1 calc R . .
H62B H 1.1509 0.6629 0.9510 0.035 Uiso 1 1 calc R . .
H62C H 1.2210 0.7001 0.8540 0.035 Uiso 1 1 calc R . .
C63 C 1.1087(4) 0.6321(4) 0.7422(4) 0.0215(13) Uani 1 1 d . . .
H63A H 1.1309 0.5650 0.7547 0.032 Uiso 1 1 calc R . .
H63B H 1.1671 0.6670 0.7069 0.032 Uiso 1 1 calc R . .
H63C H 1.0497 0.6434 0.7057 0.032 Uiso 1 1 calc R . .
C64 C 0.9977(4) 0.5953(4) 0.8916(4) 0.0224(13) Uani 1 1 d . . .
H64A H 0.9387 0.5964 0.8568 0.034 Uiso 1 1 calc R . .
H64B H 0.9718 0.6127 0.9519 0.034 Uiso 1 1 calc R . .
H64C H 1.0332 0.5321 0.9020 0.034 Uiso 1 1 calc R . .
C65 C 1.0876(4) 0.8631(4) 0.7123(4) 0.0196(12) Uani 1 1 d . . .
C66 C 1.0552(5) 0.9667(4) 0.7118(4) 0.0267(14) Uani 1 1 d . . .
H66A H 1.0809 1.0043 0.6511 0.040 Uiso 1 1 calc R . .
H66B H 1.0854 0.9859 0.7613 0.040 Uiso 1 1 calc R . .
H66C H 0.9787 0.9764 0.7229 0.040 Uiso 1 1 calc R . .
C67 C 1.2068(4) 0.8486(5) 0.7140(4) 0.0278(15) Uani 1 1 d . . .
H67A H 1.2313 0.7841 0.7085 0.042 Uiso 1 1 calc R . .
H67B H 1.2233 0.8603 0.7730 0.042 Uiso 1 1 calc R . .
H67C H 1.2417 0.8922 0.6616 0.042 Uiso 1 1 calc R . .
C68 C 1.0639(4) 0.8442(4) 0.6191(4) 0.0225(13) Uani 1 1 d . . .
H68A H 0.9899 0.8624 0.6126 0.034 Uiso 1 1 calc R . .
H68B H 1.0789 0.7773 0.6183 0.034 Uiso 1 1 calc R . .
H68C H 1.1078 0.8807 0.5672 0.034 Uiso 1 1 calc R . .
C69 C 1.0024(4) 0.8394(4) 0.9221(4) 0.0206(12) Uani 1 1 d . . .
C70 C 1.1093(5) 0.8646(5) 0.9394(4) 0.0284(15) Uani 1 1 d . . .
H70A H 1.1015 0.8853 0.9991 0.043 Uiso 1 1 calc R . .
H70B H 1.1346 0.9152 0.8887 0.043 Uiso 1 1 calc R . .
H70C H 1.1596 0.8095 0.9412 0.043 Uiso 1 1 calc R . .
C71 C 0.9278(5) 0.9299(4) 0.9177(5) 0.0304(15) Uani 1 1 d . . .
H71A H 0.8619 0.9195 0.8979 0.046 Uiso 1 1 calc R . .
H71B H 0.9607 0.9811 0.8728 0.046 Uiso 1 1 calc R . .
H71C H 0.9137 0.9461 0.9797 0.046 Uiso 1 1 calc R . .
C72 C 0.9568(5) 0.7701(5) 1.0075(4) 0.0295(15) Uani 1 1 d . . .
H72A H 1.0043 0.7131 1.0173 0.044 Uiso 1 1 calc R . .
H72B H 0.8884 0.7543 0.9973 0.044 Uiso 1 1 calc R . .
H72C H 0.9483 0.7985 1.0628 0.044 Uiso 1 1 calc R . .
C73 C 0.7452(4) 0.3677(4) 0.5558(4) 0.0148(11) Uani 1 1 d . . .
C74 C 0.7200(5) 0.4633(4) 0.4926(4) 0.0228(13) Uani 1 1 d . . .
H74A H 0.7614 0.5101 0.5055 0.034 Uiso 1 1 calc R . .
H74B H 0.6453 0.4826 0.5053 0.034 Uiso 1 1 calc R . .
H74C H 0.7374 0.4581 0.4269 0.034 Uiso 1 1 calc R . .
C75 C 0.8649(4) 0.3492(4) 0.5377(4) 0.0203(12) Uani 1 1 d . . .
H75A H 0.8876 0.3609 0.4702 0.030 Uiso 1 1 calc R . .
H75B H 0.8852 0.2840 0.5651 0.030 Uiso 1 1 calc R . .
H75C H 0.8981 0.3910 0.5662 0.030 Uiso 1 1 calc R . .
C76 C 0.6946(4) 0.2934(4) 0.5213(4) 0.0191(12) Uani 1 1 d . . .
H76A H 0.6191 0.3103 0.5224 0.029 Uiso 1 1 calc R . .
H76B H 0.7063 0.2322 0.5622 0.029 Uiso 1 1 calc R . .
H76C H 0.7260 0.2903 0.4572 0.029 Uiso 1 1 calc R . .
C77 C 0.7708(4) 0.2728(4) 0.7592(4) 0.0160(11) Uani 1 1 d . . .
C78 C 0.8833(4) 0.2957(4) 0.7623(4) 0.0220(13) Uani 1 1 d . . .
H78A H 0.8814 0.3568 0.7798 0.033 Uiso 1 1 calc R . .
H78B H 0.9241 0.2975 0.7006 0.033 Uiso 1 1 calc R . .
H78C H 0.9158 0.2474 0.8085 0.033 Uiso 1 1 calc R . .
C79 C 0.7774(4) 0.1790(4) 0.7264(4) 0.0215(13) Uani 1 1 d . . .
H79A H 0.8113 0.1296 0.7707 0.032 Uiso 1 1 calc R . .
H79B H 0.8184 0.1847 0.6643 0.032 Uiso 1 1 calc R . .
H79C H 0.7066 0.1632 0.7233 0.032 Uiso 1 1 calc R . .
C80 C 0.7172(4) 0.2572(4) 0.8605(4) 0.0190(12) Uani 1 1 d . . .
H80A H 0.7613 0.2124 0.9005 0.029 Uiso 1 1 calc R . .
H80B H 0.6492 0.2324 0.8639 0.029 Uiso 1 1 calc R . .
H80C H 0.7068 0.3169 0.8818 0.029 Uiso 1 1 calc R . .
C81 C 0.5532(4) 0.3648(3) 0.7105(4) 0.0119(10) Uani 1 1 d . . .
C82 C 0.5177(4) 0.2667(4) 0.7193(4) 0.0181(12) Uani 1 1 d . . .
H82A H 0.5487 0.2235 0.7702 0.027 Uiso 1 1 calc R . .
H82B H 0.5404 0.2450 0.6605 0.027 Uiso 1 1 calc R . .
H82C H 0.4412 0.2687 0.7327 0.027 Uiso 1 1 calc R . .
C83 C 0.5151(4) 0.4018(4) 0.8004(4) 0.0144(11) Uani 1 1 d . . .
H83A H 0.5297 0.4676 0.7906 0.022 Uiso 1 1 calc R . .
H83B H 0.5516 0.3648 0.8513 0.022 Uiso 1 1 calc R . .
H83C H 0.4395 0.3966 0.8166 0.022 Uiso 1 1 calc R . .
C84 C 0.4999(4) 0.4324(4) 0.6331(4) 0.0174(11) Uani 1 1 d . . .
H84A H 0.4244 0.4402 0.6534 0.026 Uiso 1 1 calc R . .
H84B H 0.5119 0.4067 0.5760 0.026 Uiso 1 1 calc R . .
H84C H 0.5293 0.4933 0.6207 0.026 Uiso 1 1 calc R . .
C1S C 0.8331(6) 0.6375(6) 0.2598(6) 0.061(3) Uani 1 1 d . . .
H1S1 H 0.7685 0.6089 0.2589 0.092 Uiso 1 1 calc R . .
H1S2 H 0.8682 0.6030 0.3127 0.092 Uiso 1 1 calc R . .
H1S3 H 0.8797 0.6351 0.2014 0.092 Uiso 1 1 calc R . .
C2S C 0.8071(6) 0.7384(6) 0.2695(5) 0.053(2) Uani 1 1 d . . .
H2S1 H 0.7613 0.7412 0.3290 0.064 Uiso 1 1 calc R . .
H2S2 H 0.8721 0.7677 0.2702 0.064 Uiso 1 1 calc R . .
C3S C 0.7403(7) 0.8848(6) 0.1921(6) 0.058(2) Uani 1 1 d . . .
H3S1 H 0.8088 0.9112 0.1855 0.069 Uiso 1 1 calc R . .
H3S2 H 0.6993 0.8963 0.2513 0.069 Uiso 1 1 calc R . .
C4S C 0.6835(6) 0.9316(5) 0.1124(6) 0.047(2) Uani 1 1 d . . .
H4S1 H 0.7210 0.9154 0.0545 0.071 Uiso 1 1 calc R . .
H4S2 H 0.6793 0.9996 0.1074 0.071 Uiso 1 1 calc R . .
H4S3 H 0.6126 0.9106 0.1228 0.071 Uiso 1 1 calc R . .
H1 H 0.798(8) 0.811(7) 0.848(7) 0.13(4) Uiso 1 1 d . . .
H2 H 0.883(5) 0.718(5) 0.693(5) 0.05(2) Uiso 1 1 d . . .

loop_
_atom_site_aniso_label
_atom_site_aniso_U_11
_atom_site_aniso_U_22
_atom_site_aniso_U_33
_atom_site_aniso_U_23
_atom_site_aniso_U_13
_atom_site_aniso_U_12
Pt1 0.00920(9) 0.01101(10) 0.01014(10) -0.00223(7) -0.00153(7) -0.00113(7)
Pt2 0.01176(10) 0.00894(10) 0.01139(10) -0.00179(7) -0.00163(7) -0.00136(7)
Ru1 0.0129(2) 0.0095(2) 0.0114(2) -0.00104(16) -0.00291(16) -0.00022(15)
Ru2 0.01025(19) 0.0111(2) 0.0117(2) -0.00375(16) -0.00045(15) -0.00128(15)
Ru3 0.0128(2) 0.0105(2) 0.0099(2) -0.00172(16) -0.00071(16) -0.00206(15)
Ru4 0.01044(19) 0.0094(2) 0.0096(2) -0.00157(15) -0.00135(15) -0.00148(15)
Ru5 0.0102(2) 0.0124(2) 0.0143(2) -0.00390(16) -0.00313(16) -0.00052(16)
P1 0.0123(7) 0.0157(7) 0.0118(7) -0.0021(5) -0.0030(5) -0.0009(5)
P2 0.0116(6) 0.0100(7) 0.0127(7) -0.0021(5) -0.0005(5) -0.0002(5)
O11 0.022(2) 0.021(2) 0.026(2) 0.0006(18) -0.0069(17) -0.0056(17)
O12 0.028(2) 0.023(2) 0.020(2) -0.0022(18) -0.0071(18) 0.0002(18)
O13 0.028(2) 0.020(2) 0.029(2) -0.0093(18) -0.0084(19) 0.0105(18)
O21 0.039(3) 0.027(3) 0.022(2) -0.0055(19) 0.006(2) -0.009(2)
O22 0.036(3) 0.015(2) 0.030(3) -0.0052(18) -0.0041(19) -0.0045(18)
O23 0.012(2) 0.041(3) 0.035(3) -0.021(2) -0.0037(18) 0.0015(18)
O31 0.030(2) 0.026(2) 0.017(2) -0.0024(17) -0.0044(18) -0.0029(18)
O32 0.021(2) 0.032(3) 0.026(2) 0.0012(19) 0.0008(18) -0.0092(18)
O33 0.051(3) 0.015(2) 0.021(2) -0.0036(18) -0.017(2) 0.008(2)
O41 0.018(2) 0.027(2) 0.017(2) -0.0023(17) 0.0036(16) -0.0028(17)
O42 0.021(2) 0.028(2) 0.024(2) -0.0143(18) -0.0093(18) 0.0019(17)
O43 0.017(2) 0.018(2) 0.032(2) -0.0093(18) 0.0015(17) -0.0009(16)
O51 0.017(2) 0.027(2) 0.028(2) -0.0013(18) -0.0093(18) 0.0008(17)
O52 0.014(2) 0.021(2) 0.036(3) -0.0066(18) -0.0030(18) -0.0034(17)
O1S 0.027(2) 0.042(3) 0.034(3) -0.018(2) 0.001(2) -0.007(2)
C1 0.011(2) 0.012(3) 0.012(3) -0.002(2) -0.004(2) 0.0019(19)
C11 0.018(3) 0.015(3) 0.016(3) -0.003(2) -0.005(2) 0.000(2)
C12 0.022(3) 0.009(3) 0.019(3) -0.002(2) -0.005(2) 0.002(2)
C13 0.027(3) 0.012(3) 0.013(3) -0.001(2) -0.005(2) -0.006(2)
C21 0.014(3) 0.016(3) 0.018(3) -0.004(2) 0.002(2) -0.004(2)
C22 0.012(3) 0.021(3) 0.012(3) -0.001(2) 0.001(2) -0.002(2)
C23 0.015(3) 0.016(3) 0.020(3) -0.005(2) -0.006(2) -0.003(2)
C31 0.018(3) 0.015(3) 0.016(3) -0.002(2) -0.002(2) 0.000(2)
C32 0.023(3) 0.014(3) 0.020(3) 0.001(2) -0.004(2) -0.005(2)
C33 0.027(3) 0.013(3) 0.020(3) -0.005(2) 0.000(2) -0.007(2)
C41 0.016(3) 0.012(3) 0.022(3) -0.001(2) -0.005(2) 0.002(2)
C42 0.019(3) 0.010(3) 0.019(3) -0.002(2) -0.002(2) 0.001(2)
C43 0.020(3) 0.012(3) 0.010(3) -0.001(2) -0.002(2) -0.001(2)
C51 0.015(3) 0.013(3) 0.020(3) -0.004(2) 0.000(2) -0.003(2)
C52 0.013(3) 0.015(3) 0.016(3) -0.004(2) -0.002(2) 0.002(2)
C61 0.015(3) 0.014(3) 0.016(3) 0.002(2) -0.005(2) 0.005(2)
C62 0.017(3) 0.027(3) 0.022(3) 0.001(2) -0.003(2) 0.005(2)
C63 0.016(3) 0.022(3) 0.027(3) -0.010(3) -0.002(2) 0.004(2)
C64 0.022(3) 0.022(3) 0.019(3) 0.006(2) -0.003(2) -0.002(2)
C65 0.014(3) 0.024(3) 0.018(3) 0.006(2) -0.006(2) -0.004(2)
C66 0.030(3) 0.020(3) 0.031(4) 0.004(3) -0.013(3) -0.013(3)
C67 0.013(3) 0.043(4) 0.023(3) 0.005(3) -0.001(2) -0.012(3)
C68 0.022(3) 0.028(3) 0.014(3) 0.006(2) -0.005(2) -0.004(2)
C69 0.017(3) 0.026(3) 0.023(3) -0.013(3) -0.005(2) 0.000(2)
C70 0.025(3) 0.039(4) 0.028(4) -0.017(3) -0.011(3) -0.001(3)
C71 0.022(3) 0.038(4) 0.042(4) -0.030(3) -0.011(3) 0.003(3)
C72 0.031(4) 0.045(4) 0.015(3) -0.011(3) 0.001(3) -0.010(3)
C73 0.019(3) 0.012(3) 0.012(3) -0.001(2) 0.001(2) 0.001(2)
C74 0.028(3) 0.026(3) 0.013(3) -0.003(2) 0.002(2) -0.009(3)
C75 0.019(3) 0.019(3) 0.021(3) -0.006(2) 0.004(2) 0.001(2)
C76 0.021(3) 0.021(3) 0.017(3) -0.008(2) 0.000(2) -0.003(2)
C77 0.014(3) 0.014(3) 0.019(3) -0.001(2) -0.004(2) 0.002(2)
C78 0.019(3) 0.019(3) 0.027(3) 0.001(2) -0.009(2) 0.000(2)
C79 0.026(3) 0.011(3) 0.028(3) -0.005(2) -0.004(3) -0.001(2)
C80 0.024(3) 0.015(3) 0.017(3) 0.000(2) -0.004(2) 0.001(2)
C81 0.010(2) 0.012(3) 0.014(3) -0.002(2) -0.002(2) -0.0010(19)
C82 0.012(3) 0.018(3) 0.025(3) -0.007(2) 0.003(2) -0.002(2)
C83 0.013(3) 0.013(3) 0.017(3) -0.005(2) 0.006(2) -0.004(2)
C84 0.017(3) 0.019(3) 0.017(3) -0.006(2) -0.004(2) 0.002(2)
C1S 0.047(5) 0.073(7) 0.054(6) 0.019(5) -0.010(4) -0.020(5)
C2S 0.034(4) 0.094(7) 0.036(5) -0.022(5) 0.006(4) -0.016(4)
C3S 0.050(5) 0.062(6) 0.079(7) -0.048(5) -0.012(5) -0.009(4)
C4S 0.031(4) 0.040(5) 0.074(6) -0.024(4) -0.004(4) 0.004(3)

loop_
_atom_type_symbol
_atom_type_description
_atom_type_scat_dispersion_real
_atom_type_scat_dispersion_imag
_atom_type_scat_source
C C 0.0033 0.0016 'International Tables Vol C Tables 4.2.6.8 and 6.1.1.4'
H H 0.0000 0.0000 'International Tables Vol C Tables 4.2.6.8 and 6.1.1.4'
O O 0.0106 0.0060 'International Tables Vol C Tables 4.2.6.8 and 6.1.1.4'
P P 0.1023 0.0942 'International Tables Vol C Tables 4.2.6.8 and 6.1.1.4'
Ru Ru -1.2594 0.8363 'International Tables Vol C Tables 4.2.6.8 and 6.1.1.4'
Pt Pt -1.7033 8.3905 'International Tables Vol C Tables 4.2.6.8 and 6.1.1.4'

loop_
_geom_angle_atom_site_label_1
_geom_angle_atom_site_label_2
_geom_angle_atom_site_label_3
_geom_angle
_geom_angle_site_symmetry_1
_geom_angle_site_symmetry_3
_geom_angle_publ_flag
C1 Pt1 P1 177.27(15) . . ?
C1 Pt1 Ru4 45.99(14) . . ?
P1 Pt1 Ru4 132.11(4) . . ?
C1 Pt1 Ru2 44.97(14) . . ?
P1 Pt1 Ru2 136.83(4) . . ?
Ru4 Pt1 Ru2 90.955(13) . . ?
C1 Pt1 Ru3 45.89(14) . . ?
P1 Pt1 Ru3 136.18(4) . . ?
Ru4 Pt1 Ru3 63.024(12) . . ?
Ru2 Pt1 Ru3 59.060(12) . . ?
C1 Pt1 Ru1 40.79(14) . . ?
P1 Pt1 Ru1 137.13(4) . . ?
Ru4 Pt1 Ru1 57.212(12) . . ?
Ru2 Pt1 Ru1 58.157(12) . . ?
Ru3 Pt1 Ru1 86.666(12) . . ?
C1 Pt1 H1 92(4) . . ?
P1 Pt1 H1 90(4) . . ?
Ru4 Pt1 H1 138(4) . . ?
Ru2 Pt1 H1 48(4) . . ?
Ru3 Pt1 H1 85(4) . . ?
Ru1 Pt1 H1 96(4) . . ?
C1 Pt1 H2 85(2) . . ?
P1 Pt1 H2 94(2) . . ?
Ru4 Pt1 H2 39(2) . . ?
Ru2 Pt1 H2 130(2) . . ?
Ru3 Pt1 H2 87(2) . . ?
Ru1 Pt1 H2 87(2) . . ?
H1 Pt1 H2 171(5) . . ?
C43 Pt2 C33 105.4(2) . . ?
C43 Pt2 P2 113.07(15) . . ?
C33 Pt2 P2 111.25(16) . . ?
C43 Pt2 Ru4 48.36(15) . . ?
C33 Pt2 Ru4 101.04(15) . . ?
P2 Pt2 Ru4 146.87(4) . . ?
C43 Pt2 Ru3 99.52(15) . . ?
C33 Pt2 Ru3 46.18(16) . . ?
P2 Pt2 Ru3 145.60(3) . . ?
Ru4 Pt2 Ru3 65.263(13) . . ?
C13 Ru1 C12 92.7(2) . . ?
C13 Ru1 C11 93.1(2) . . ?
C12 Ru1 C11 92.9(2) . . ?
C13 Ru1 C1 122.4(2) . . ?
C12 Ru1 C1 130.6(2) . . ?
C11 Ru1 C1 116.0(2) . . ?
C13 Ru1 Ru5 94.64(16) . . ?
C12 Ru1 Ru5 100.35(16) . . ?
C11 Ru1 Ru5 164.31(16) . . ?
C1 Ru1 Ru5 48.59(14) . . ?
C13 Ru1 Ru4 158.33(16) . . ?
C12 Ru1 Ru4 88.95(16) . . ?
C11 Ru1 Ru4 108.36(16) . . ?
C1 Ru1 Ru4 45.44(14) . . ?
Ru5 Ru1 Ru4 63.851(15) . . ?
C13 Ru1 Ru2 81.35(16) . . ?
C12 Ru1 Ru2 158.94(17) . . ?
C11 Ru1 Ru2 107.57(16) . . ?
C1 Ru1 Ru2 43.94(14) . . ?
Ru5 Ru1 Ru2 60.363(14) . . ?
Ru4 Ru1 Ru2 89.383(16) . . ?
C13 Ru1 Pt1 129.49(16) . . ?
C12 Ru1 Pt1 136.44(16) . . ?
C11 Ru1 Pt1 76.69(16) . . ?
C1 Ru1 Pt1 39.28(14) . . ?
Ru5 Ru1 Pt1 87.863(15) . . ?
Ru4 Ru1 Pt1 56.421(12) . . ?
Ru2 Ru1 Pt1 56.531(11) . . ?
C21 Ru2 C22 88.0(2) . . ?
C21 Ru2 C1 135.1(2) . . ?
C22 Ru2 C1 135.7(2) . . ?
C21 Ru2 C23 89.5(2) . . ?
C22 Ru2 C23 98.8(2) . . ?
C1 Ru2 C23 92.3(2) . . ?
C21 Ru2 H1 98(3) . . ?
C22 Ru2 H1 99(3) . . ?
C1 Ru2 H1 70(3) . . ?
C23 Ru2 H1 160(3) . . ?
C21 Ru2 Ru3 88.42(16) . . ?
C22 Ru2 Ru3 171.35(16) . . ?
C1 Ru2 Ru3 46.84(14) . . ?
C23 Ru2 Ru3 89.05(15) . . ?
H1 Ru2 Ru3 73(3) . . ?
C21 Ru2 Ru5 120.35(16) . . ?
C22 Ru2 Ru5 128.16(16) . . ?
C1 Ru2 Ru5 46.68(14) . . ?
C23 Ru2 Ru5 45.59(15) . . ?
H1 Ru2 Ru5 116(3) . . ?
Ru3 Ru2 Ru5 60.280(14) . . ?
C21 Ru2 Pt1 117.56(16) . . ?
C22 Ru2 Pt1 114.42(15) . . ?
C1 Ru2 Pt1 44.43(14) . . ?
C23 Ru2 Pt1 136.59(15) . . ?
H1 Ru2 Pt1 25(3) . . ?
Ru3 Ru2 Pt1 60.710(12) . . ?
Ru5 Ru2 Pt1 91.075(15) . . ?
C21 Ru2 Ru1 176.52(16) . . ?
C22 Ru2 Ru1 92.49(16) . . ?
C1 Ru2 Ru1 45.17(14) . . ?
C23 Ru2 Ru1 87.06(15) . . ?
H1 Ru2 Ru1 85(3) . . ?
Ru3 Ru2 Ru1 91.571(17) . . ?
Ru5 Ru2 Ru1 56.868(14) . . ?
Pt1 Ru2 Ru1 65.312(12) . . ?
C32 Ru3 C31 92.2(2) . . ?
C32 Ru3 C33 94.2(2) . . ?
C31 Ru3 C33 83.4(2) . . ?
C32 Ru3 C1 122.6(2) . . ?
C31 Ru3 C1 116.6(2) . . ?
C33 Ru3 C1 134.9(2) . . ?
C32 Ru3 Pt2 99.21(18) . . ?
C31 Ru3 Pt2 128.97(16) . . ?
C33 Ru3 Pt2 46.41(16) . . ?
C1 Ru3 Pt2 98.33(14) . . ?
C32 Ru3 Ru2 94.77(17) . . ?
C31 Ru3 Ru2 84.87(16) . . ?
C33 Ru3 Ru2 165.49(16) . . ?
C1 Ru3 Ru2 45.61(14) . . ?
Pt2 Ru3 Ru2 142.320(18) . . ?
C32 Ru3 Ru5 80.03(17) . . ?
C31 Ru3 Ru5 143.06(16) . . ?
C33 Ru3 Ru5 132.82(16) . . ?
C1 Ru3 Ru5 46.60(13) . . ?
Pt2 Ru3 Ru5 87.966(15) . . ?
Ru2 Ru3 Ru5 60.225(14) . . ?
C32 Ru3 Pt1 154.40(17) . . ?
C31 Ru3 Pt1 80.88(16) . . ?
C33 Ru3 Pt1 109.24(16) . . ?
C1 Ru3 Pt1 44.17(13) . . ?
Pt2 Ru3 Pt1 104.312(14) . . ?
Ru2 Ru3 Pt1 60.230(12) . . ?
Ru5 Ru3 Pt1 90.765(15) . . ?
C32 Ru3 Ru4 132.64(17) . . ?
C31 Ru3 Ru4 135.13(16) . . ?
C33 Ru3 Ru4 93.63(16) . . ?
C1 Ru3 Ru4 43.00(14) . . ?
Pt2 Ru3 Ru4 56.522(12) . . ?
Ru2 Ru3 Ru4 88.610(16) . . ?
Ru5 Ru3 Ru4 61.043(14) . . ?
Pt1 Ru3 Ru4 57.821(11) . . ?
C42 Ru4 C41 91.3(2) . . ?
C42 Ru4 C1 107.8(2) . . ?
C41 Ru4 C1 124.8(2) . . ?
C42 Ru4 C43 98.3(2) . . ?
C41 Ru4 C43 91.6(2) . . ?
C1 Ru4 C43 133.3(2) . . ?
C42 Ru4 Pt2 79.54(16) . . ?
C41 Ru4 Pt2 134.05(16) . . ?
C1 Ru4 Pt2 100.65(14) . . ?
C43 Ru4 Pt2 46.60(14) . . ?
C42 Ru4 Pt1 152.41(16) . . ?
C41 Ru4 Pt1 101.75(17) . . ?
C1 Ru4 Pt1 44.97(14) . . ?
C43 Ru4 Pt1 105.45(15) . . ?
Pt2 Ru4 Pt1 106.807(15) . . ?
C42 Ru4 Ru1 91.62(16) . . ?
C41 Ru4 Ru1 83.22(16) . . ?
C1 Ru4 Ru1 46.25(14) . . ?
C43 Ru4 Ru1 168.95(15) . . ?
Pt2 Ru4 Ru1 141.314(18) . . ?
Pt1 Ru4 Ru1 66.366(13) . . ?
C42 Ru4 Ru5 63.97(16) . . ?
C41 Ru4 Ru5 129.32(16) . . ?
C1 Ru4 Ru5 44.32(14) . . ?
C43 Ru4 Ru5 133.14(15) . . ?
Pt2 Ru4 Ru5 86.664(14) . . ?
Pt1 Ru4 Ru5 89.253(15) . . ?
Ru1 Ru4 Ru5 56.176(14) . . ?
C42 Ru4 Ru3 106.61(16) . . ?
C41 Ru4 Ru3 160.84(17) . . ?
C1 Ru4 Ru3 43.67(14) . . ?
C43 Ru4 Ru3 92.38(14) . . ?
Pt2 Ru4 Ru3 58.215(12) . . ?
Pt1 Ru4 Ru3 59.155(12) . . ?
Ru1 Ru4 Ru3 89.500(16) . . ?
Ru5 Ru4 Ru3 57.242(13) . . ?
C42 Ru4 H2 173(2) . . ?
C41 Ru4 H2 83(2) . . ?
C1 Ru4 H2 78(2) . . ?
C43 Ru4 H2 79(2) . . ?
Pt2 Ru4 H2 102(2) . . ?
Pt1 Ru4 H2 33(2) . . ?
Ru1 Ru4 H2 91(2) . . ?
Ru5 Ru4 H2 122(2) . . ?
Ru3 Ru4 H2 80(2) . . ?
C51 Ru5 C52 89.4(2) . . ?
C51 Ru5 C23 95.3(2) . . ?
C52 Ru5 C23 96.3(2) . . ?
C51 Ru5 C1 128.4(2) . . ?
C52 Ru5 C1 140.3(2) . . ?
C23 Ru5 C1 92.1(2) . . ?
C51 Ru5 Ru1 80.22(16) . . ?
C52 Ru5 Ru1 166.93(16) . . ?
C23 Ru5 Ru1 92.65(15) . . ?
C1 Ru5 Ru1 48.38(14) . . ?
C51 Ru5 Ru2 120.88(16) . . ?
C52 Ru5 Ru2 130.10(16) . . ?
C23 Ru5 Ru2 46.86(15) . . ?
C1 Ru5 Ru2 45.20(14) . . ?
Ru1 Ru5 Ru2 62.769(15) . . ?
C51 Ru5 Ru3 173.27(16) . . ?
C52 Ru5 Ru3 94.93(16) . . ?
C23 Ru5 Ru3 89.29(15) . . ?
C1 Ru5 Ru3 46.33(14) . . ?
Ru1 Ru5 Ru3 94.706(17) . . ?
Ru2 Ru5 Ru3 59.495(14) . . ?
C51 Ru5 Ru4 111.68(16) . . ?
C52 Ru5 Ru4 117.84(16) . . ?
C23 Ru5 Ru4 135.45(15) . . ?
C1 Ru5 Ru4 43.39(14) . . ?
Ru1 Ru5 Ru4 59.972(14) . . ?
Ru2 Ru5 Ru4 88.591(16) . . ?
Ru3 Ru5 Ru4 61.715(14) . . ?
C65 P1 C61 108.0(2) . . ?
C65 P1 C69 107.8(3) . . ?
C61 P1 C69 108.1(3) . . ?
C65 P1 Pt1 111.45(17) . . ?
C61 P1 Pt1 108.32(18) . . ?
C69 P1 Pt1 113.02(18) . . ?
C77 P2 C73 108.7(2) . . ?
C77 P2 C81 109.5(2) . . ?
C73 P2 C81 109.6(2) . . ?
C77 P2 Pt2 113.65(18) . . ?
C73 P2 Pt2 110.49(17) . . ?
C81 P2 Pt2 104.82(16) . . ?
C2S O1S C3S 112.8(6) . . ?
Pt1 C1 Ru2 90.6(2) . . ?
Pt1 C1 Ru4 89.04(19) . . ?
Ru2 C1 Ru4 179.0(3) . . ?
Pt1 C1 Ru3 89.94(19) . . ?
Ru2 C1 Ru3 87.55(19) . . ?
Ru4 C1 Ru3 93.3(2) . . ?
Pt1 C1 Ru1 99.9(2) . . ?
Ru2 C1 Ru1 90.9(2) . . ?
Ru4 C1 Ru1 88.31(19) . . ?
Ru3 C1 Ru1 170.0(3) . . ?
Pt1 C1 Ru5 176.8(3) . . ?
Ru2 C1 Ru5 88.12(19) . . ?
Ru4 C1 Ru5 92.3(2) . . ?
Ru3 C1 Ru5 87.07(19) . . ?
Ru1 C1 Ru5 83.03(18) . . ?
O11 C11 Ru1 169.0(5) . . ?
O12 C12 Ru1 179.7(6) . . ?
O13 C13 Ru1 178.5(5) . . ?
O21 C21 Ru2 177.6(5) . . ?
O22 C22 Ru2 177.3(5) . . ?
O23 C23 Ru5 137.8(4) . . ?
O23 C23 Ru2 134.6(4) . . ?
Ru5 C23 Ru2 87.5(2) . . ?
O31 C31 Ru3 174.2(5) . . ?
O32 C32 Ru3 175.1(5) . . ?
O33 C33 Ru3 143.6(5) . . ?
O33 C33 Pt2 128.5(4) . . ?
Ru3 C33 Pt2 87.4(2) . . ?
O41 C41 Ru4 178.0(5) . . ?
O42 C42 Ru4 167.2(5) . . ?
O43 C43 Pt2 130.5(4) . . ?
O43 C43 Ru4 143.7(4) . . ?
Pt2 C43 Ru4 85.0(2) . . ?
O51 C51 Ru5 176.5(5) . . ?
O52 C52 Ru5 175.1(5) . . ?
C64 C61 C63 105.1(5) . . ?
C64 C61 C62 108.2(4) . . ?
C63 C61 C62 107.7(4) . . ?
C64 C61 P1 109.7(4) . . ?
C63 C61 P1 110.0(4) . . ?
C62 C61 P1 115.6(4) . . ?
C61 C62 H62A 109.5 . . ?
C61 C62 H62B 109.5 . . ?
H62A C62 H62B 109.5 . . ?
C61 C62 H62C 109.5 . . ?
H62A C62 H62C 109.5 . . ?
H62B C62 H62C 109.5 . . ?
C61 C63 H63A 109.5 . . ?
C61 C63 H63B 109.5 . . ?
H63A C63 H63B 109.5 . . ?
C61 C63 H63C 109.5 . . ?
H63A C63 H63C 109.5 . . ?
H63B C63 H63C 109.5 . . ?
C61 C64 H64A 109.5 . . ?
C61 C64 H64B 109.5 . . ?
H64A C64 H64B 109.5 . . ?
C61 C64 H64C 109.5 . . ?
H64A C64 H64C 109.5 . . ?
H64B C64 H64C 109.5 . . ?
C66 C65 C67 107.2(5) . . ?
C66 C65 C68 106.7(4) . . ?
C67 C65 C68 108.4(5) . . ?
C66 C65 P1 109.5(4) . . ?
C67 C65 P1 115.6(4) . . ?
C68 C65 P1 109.0(4) . . ?
C65 C66 H66A 109.5 . . ?
C65 C66 H66B 109.5 . . ?
H66A C66 H66B 109.5 . . ?
C65 C66 H66C 109.5 . . ?
H66A C66 H66C 109.5 . . ?
H66B C66 H66C 109.5 . . ?
C65 C67 H67A 109.5 . . ?
C65 C67 H67B 109.5 . . ?
H67A C67 H67B 109.5 . . ?
C65 C67 H67C 109.5 . . ?
H67A C67 H67C 109.5 . . ?
H67B C67 H67C 109.5 . . ?
C65 C68 H68A 109.5 . . ?
C65 C68 H68B 109.5 . . ?
H68A C68 H68B 109.5 . . ?
C65 C68 H68C 109.5 . . ?
H68A C68 H68C 109.5 . . ?
H68B C68 H68C 109.5 . . ?
C72 C69 C70 109.1(5) . . ?
C72 C69 C71 105.7(5) . . ?
C70 C69 C71 106.7(5) . . ?
C72 C69 P1 108.9(4) . . ?
C70 C69 P1 115.1(4) . . ?
C71 C69 P1 111.0(4) . . ?
C69 C70 H70A 109.5 . . ?
C69 C70 H70B 109.5 . . ?
H70A C70 H70B 109.5 . . ?
C69 C70 H70C 109.5 . . ?
H70A C70 H70C 109.5 . . ?
H70B C70 H70C 109.5 . . ?
C69 C71 H71A 109.5 . . ?
C69 C71 H71B 109.5 . . ?
H71A C71 H71B 109.5 . . ?
C69 C71 H71C 109.5 . . ?
H71A C71 H71C 109.5 . . ?
H71B C71 H71C 109.5 . . ?
C69 C72 H72A 109.5 . . ?
C69 C72 H72B 109.5 . . ?
H72A C72 H72B 109.5 . . ?
C69 C72 H72C 109.5 . . ?
H72A C72 H72C 109.5 . . ?
H72B C72 H72C 109.5 . . ?
C75 C73 C76 108.6(4) . . ?
C75 C73 C74 105.1(4) . . ?
C76 C73 C74 107.7(4) . . ?
C75 C73 P2 110.8(4) . . ?
C76 C73 P2 114.3(4) . . ?
C74 C73 P2 110.0(4) . . ?
C73 C74 H74A 109.5 . . ?
C73 C74 H74B 109.5 . . ?
H74A C74 H74B 109.5 . . ?
C73 C74 H74C 109.5 . . ?
H74A C74 H74C 109.5 . . ?
H74B C74 H74C 109.5 . . ?
C73 C75 H75A 109.5 . . ?
C73 C75 H75B 109.5 . . ?
H75A C75 H75B 109.5 . . ?
C73 C75 H75C 109.5 . . ?
H75A C75 H75C 109.5 . . ?
H75B C75 H75C 109.5 . . ?
C73 C76 H76A 109.5 . . ?
C73 C76 H76B 109.5 . . ?
H76A C76 H76B 109.5 . . ?
C73 C76 H76C 109.5 . . ?
H76A C76 H76C 109.5 . . ?
H76B C76 H76C 109.5 . . ?
C80 C77 C78 106.2(4) . . ?
C80 C77 C79 107.5(4) . . ?
C78 C77 C79 107.9(4) . . ?
C80 C77 P2 111.0(4) . . ?
C78 C77 P2 109.7(4) . . ?
C79 C77 P2 114.1(4) . . ?
C77 C78 H78A 109.5 . . ?
C77 C78 H78B 109.5 . . ?
H78A C78 H78B 109.5 . . ?
C77 C78 H78C 109.5 . . ?
H78A C78 H78C 109.5 . . ?
H78B C78 H78C 109.5 . . ?
C77 C79 H79A 109.5 . . ?
C77 C79 H79B 109.5 . . ?
H79A C79 H79B 109.5 . . ?
C77 C79 H79C 109.5 . . ?
H79A C79 H79C 109.5 . . ?
H79B C79 H79C 109.5 . . ?
C77 C80 H80A 109.5 . . ?
C77 C80 H80B 109.5 . . ?
H80A C80 H80B 109.5 . . ?
C77 C80 H80C 109.5 . . ?
H80A C80 H80C 109.5 . . ?
H80B C80 H80C 109.5 . . ?
C82 C81 C83 110.5(4) . . ?
C82 C81 C84 108.6(4) . . ?
C83 C81 C84 105.7(4) . . ?
C82 C81 P2 115.1(3) . . ?
C83 C81 P2 108.0(3) . . ?
C84 C81 P2 108.5(3) . . ?
C81 C82 H82A 109.5 . . ?
C81 C82 H82B 109.5 . . ?
H82A C82 H82B 109.5 . . ?
C81 C82 H82C 109.5 . . ?
H82A C82 H82C 109.5 . . ?
H82B C82 H82C 109.5 . . ?
C81 C83 H83A 109.5 . . ?
C81 C83 H83B 109.5 . . ?
H83A C83 H83B 109.5 . . ?
C81 C83 H83C 109.5 . . ?
H83A C83 H83C 109.5 . . ?
H83B C83 H83C 109.5 . . ?
C81 C84 H84A 109.5 . . ?
C81 C84 H84B 109.5 . . ?
H84A C84 H84B 109.5 . . ?
C81 C84 H84C 109.5 . . ?
H84A C84 H84C 109.5 . . ?
H84B C84 H84C 109.5 . . ?
C2S C1S H1S1 109.5 . . ?
C2S C1S H1S2 109.5 . . ?
H1S1 C1S H1S2 109.5 . . ?
C2S C1S H1S3 109.5 . . ?
H1S1 C1S H1S3 109.5 . . ?
H1S2 C1S H1S3 109.5 . . ?
O1S C2S C1S 109.2(6) . . ?
O1S C2S H2S1 109.8 . . ?
C1S C2S H2S1 109.8 . . ?
O1S C2S H2S2 109.8 . . ?
C1S C2S H2S2 109.8 . . ?
H2S1 C2S H2S2 108.3 . . ?
O1S C3S C4S 110.1(6) . . ?
O1S C3S H3S1 109.6 . . ?
C4S C3S H3S1 109.6 . . ?
O1S C3S H3S2 109.6 . . ?
C4S C3S H3S2 109.6 . . ?
H3S1 C3S H3S2 108.2 . . ?
C3S C4S H4S1 109.5 . . ?
C3S C4S H4S2 109.5 . . ?
H4S1 C4S H4S2 109.5 . . ?
C3S C4S H4S3 109.5 . . ?
H4S1 C4S H4S3 109.5 . . ?
H4S2 C4S H4S3 109.5 . . ?

loop_
_geom_bond_atom_site_label_1
_geom_bond_atom_site_label_2
_geom_bond_distance
_geom_bond_site_symmetry_2
_geom_bond_publ_flag
Pt1 C1 2.019(5) . ?
Pt1 P1 2.3344(14) . ?
Pt1 Ru4 2.8561(5) . ?
Pt1 Ru2 2.8835(5) . ?
Pt1 Ru3 2.8972(5) . ?
Pt1 Ru1 3.1407(5) . ?
Pt1 H1 1.29(10) . ?
Pt1 H2 1.65(7) . ?
Pt2 C43 2.014(5) . ?
Pt2 C33 2.041(6) . ?
Pt2 P2 2.3416(14) . ?
Pt2 Ru4 2.7618(5) . ?
Pt2 Ru3 2.8146(5) . ?
Ru1 C13 1.896(6) . ?
Ru1 C12 1.907(6) . ?
Ru1 C11 1.916(5) . ?
Ru1 C1 2.083(5) . ?
Ru1 Ru5 2.7654(6) . ?
Ru1 Ru4 2.8820(6) . ?
Ru1 Ru2 2.9364(6) . ?
Ru2 C21 1.886(6) . ?
Ru2 C22 1.898(6) . ?
Ru2 C1 2.038(5) . ?
Ru2 C23 2.096(5) . ?
Ru2 H1 2.23(10) . ?
Ru2 Ru3 2.8492(6) . ?
Ru2 Ru5 2.8704(6) . ?
Ru3 C32 1.878(6) . ?
Ru3 C31 1.898(6) . ?
Ru3 C33 2.033(6) . ?
Ru3 C1 2.080(5) . ?
Ru3 Ru5 2.8719(6) . ?
Ru3 Ru4 3.0073(6) . ?
Ru4 C42 1.908(6) . ?
Ru4 C41 1.913(6) . ?
Ru4 C1 2.054(5) . ?
Ru4 C43 2.072(5) . ?
Ru4 Ru5 2.9881(6) . ?
Ru4 H2 1.88(6) . ?
Ru5 C51 1.875(5) . ?
Ru5 C52 1.903(5) . ?
Ru5 C23 2.052(6) . ?
Ru5 C1 2.089(5) . ?
P1 C65 1.910(6) . ?
P1 C61 1.911(5) . ?
P1 C69 1.912(6) . ?
P2 C77 1.892(5) . ?
P2 C73 1.900(5) . ?
P2 C81 1.910(5) . ?
O11 C11 1.143(6) . ?
O12 C12 1.137(6) . ?
O13 C13 1.127(6) . ?
O21 C21 1.135(6) . ?
O22 C22 1.138(6) . ?
O23 C23 1.179(6) . ?
O31 C31 1.133(6) . ?
O32 C32 1.136(6) . ?
O33 C33 1.166(7) . ?
O41 C41 1.133(6) . ?
O42 C42 1.150(6) . ?
O43 C43 1.163(6) . ?
O51 C51 1.151(6) . ?
O52 C52 1.146(6) . ?
O1S C2S 1.393(9) . ?
O1S C3S 1.425(9) . ?
C61 C64 1.530(7) . ?
C61 C63 1.540(8) . ?
C61 C62 1.547(7) . ?
C62 H62A 0.9800 . ?
C62 H62B 0.9800 . ?
C62 H62C 0.9800 . ?
C63 H63A 0.9800 . ?
C63 H63B 0.9800 . ?
C63 H63C 0.9800 . ?
C64 H64A 0.9800 . ?
C64 H64B 0.9800 . ?
C64 H64C 0.9800 . ?
C65 C66 1.530(8) . ?
C65 C67 1.539(7) . ?
C65 C68 1.540(8) . ?
C66 H66A 0.9800 . ?
C66 H66B 0.9800 . ?
C66 H66C 0.9800 . ?
C67 H67A 0.9800 . ?
C67 H67B 0.9800 . ?
C67 H67C 0.9800 . ?
C68 H68A 0.9800 . ?
C68 H68B 0.9800 . ?
C68 H68C 0.9800 . ?
C69 C72 1.529(8) . ?
C69 C70 1.541(8) . ?
C69 C71 1.549(8) . ?
C70 H70A 0.9800 . ?
C70 H70B 0.9800 . ?
C70 H70C 0.9800 . ?
C71 H71A 0.9800 . ?
C71 H71B 0.9800 . ?
C71 H71C 0.9800 . ?
C72 H72A 0.9800 . ?
C72 H72B 0.9800 . ?
C72 H72C 0.9800 . ?
C73 C75 1.537(7) . ?
C73 C76 1.540(7) . ?
C73 C74 1.542(7) . ?
C74 H74A 0.9800 . ?
C74 H74B 0.9800 . ?
C74 H74C 0.9800 . ?
C75 H75A 0.9800 . ?
C75 H75B 0.9800 . ?
C75 H75C 0.9800 . ?
C76 H76A 0.9800 . ?
C76 H76B 0.9800 . ?
C76 H76C 0.9800 . ?
C77 C80 1.533(7) . ?
C77 C78 1.540(7) . ?
C77 C79 1.542(7) . ?
C78 H78A 0.9800 . ?
C78 H78B 0.9800 . ?
C78 H78C 0.9800 . ?
C79 H79A 0.9800 . ?
C79 H79B 0.9800 . ?
C79 H79C 0.9800 . ?
C80 H80A 0.9800 . ?
C80 H80B 0.9800 . ?
C80 H80C 0.9800 . ?
C81 C82 1.532(7) . ?
C81 C83 1.533(7) . ?
C81 C84 1.540(7) . ?
C82 H82A 0.9800 . ?
C82 H82B 0.9800 . ?
C82 H82C 0.9800 . ?
C83 H83A 0.9800 . ?
C83 H83B 0.9800 . ?
C83 H83C 0.9800 . ?
C84 H84A 0.9800 . ?
C84 H84B 0.9800 . ?
C84 H84C 0.9800 . ?
C1S C2S 1.514(11) . ?
C1S H1S1 0.9800 . ?
C1S H1S2 0.9800 . ?
C1S H1S3 0.9800 . ?
C2S H2S1 0.9900 . ?
C2S H2S2 0.9900 . ?
C3S C4S 1.484(11) . ?
C3S H3S1 0.9900 . ?
C3S H3S2 0.9900 . ?
C4S H4S1 0.9800 . ?
C4S H4S2 0.9800 . ?
C4S H4S3 0.9800 . ?
